data_2234006
loop_
_publ_author_name
'Tang, Chun-Bao'

_publ_section_title
;
 (<i>E</i>)-<i>N</i>'-(2-Hydroxy-3,5-diiodobenzylidene)-3-methylbenzohydrazide
;
_journal_coeditor_code SU2373
_journal_issue 3
_journal_name_full 'Acta Crystallographica Section E'
_journal_page_first o603
_journal_paper_doi 10.1107/S160053681200387X
_journal_volume 68
_journal_year 2012
_chemical_formula_iupac 'C15 H12 I2 N2 O2'
_chemical_formula_moiety 'C15 H12 I2 N2 O2'
_chemical_formula_sum 'C15 H12 I2 N2 O2'
_chemical_formula_weight 506.07
_chemical_name_systematic
;
(<i>E</i>)-<i>N</i>'-(2-Hydroxy-3,5-diiodobenzylidene)-3-methylbenzohydrazide
;
_space_group_IT_number 14
_symmetry_cell_setting monoclinic
_symmetry_space_group_name_Hall '-P 2ybc'
_symmetry_space_group_name_H-M 'P 1 21/c 1'
_atom_sites_solution_hydrogens geom
_atom_sites_solution_primary direct
_atom_sites_solution_secondary difmap
_audit_creation_method SHELXL97
_cell_angle_alpha 90.00
_cell_angle_beta 102.191(2)
_cell_angle_gamma 90.00
_cell_formula_units_Z 4
_cell_length_a 14.778(3)
_cell_length_b 11.764(3)
_cell_length_c 9.8480(19)
_cell_measurement_reflns_used 2661
_cell_measurement_temperature 298(2)
_cell_measurement_theta_max 24.35
_cell_measurement_theta_min 2.23
_cell_volume 1673.5(6)
_computing_cell_refinement 'SAINT (Bruker, 2002)'
_computing_data_collection 'SMART (Bruker, 2002)'
_computing_data_reduction 'SAINT (Bruker, 2002)'
_computing_molecular_graphics 'SHELXTL (Sheldrick, 2008)'
_computing_publication_material 'SHELXL97 (Sheldrick, 2008)'
_computing_structure_refinement 'SHELXL97 (Sheldrick, 2008)'
_computing_structure_solution 'SHELXS97 (Sheldrick, 2008)'
_diffrn_ambient_temperature 298(2)
_diffrn_measured_fraction_theta_full 0.989
_diffrn_measured_fraction_theta_max 0.989
_diffrn_measurement_device_type 'Bruker SMART CCD area-detector'
_diffrn_measurement_method \w
_diffrn_radiation_monochromator graphite
_diffrn_radiation_source 'fine-focus sealed tube'
_diffrn_radiation_type MoK\a
_diffrn_radiation_wavelength 0.71073
_diffrn_reflns_av_R_equivalents 0.0450
_diffrn_reflns_av_sigmaI/netI 0.0490
_diffrn_reflns_limit_h_max 18
_diffrn_reflns_limit_h_min -16
_diffrn_reflns_limit_k_max 14
_diffrn_reflns_limit_k_min -14
_diffrn_reflns_limit_l_max 12
_diffrn_reflns_limit_l_min -12
_diffrn_reflns_number 11923
_diffrn_reflns_theta_full 26.48
_diffrn_reflns_theta_max 26.48
_diffrn_reflns_theta_min 2.23
_diffrn_standards_number 0
_exptl_absorpt_coefficient_mu 3.763
_exptl_absorpt_correction_T_max 0.6022
_exptl_absorpt_correction_T_min 0.5671
_exptl_absorpt_correction_type multi-scan
_exptl_absorpt_process_details '(SADABS; Sheldrick, 1996)'
_exptl_crystal_colour colourless
_exptl_crystal_density_diffrn 2.009
_exptl_crystal_density_method 'not measured'
_exptl_crystal_description 'cut from needle'
_exptl_crystal_F_000 952
_exptl_crystal_size_max 0.17
_exptl_crystal_size_mid 0.15
_exptl_crystal_size_min 0.15
_refine_diff_density_max 2.006
_refine_diff_density_min -1.207
_refine_ls_extinction_method none
_refine_ls_goodness_of_fit_ref 1.023
_refine_ls_hydrogen_treatment mixed
_refine_ls_matrix_type full
_refine_ls_number_parameters 196
_refine_ls_number_reflns 3430
_refine_ls_number_restraints 1
_refine_ls_restrained_S_all 1.022
_refine_ls_R_factor_all 0.1158
_refine_ls_R_factor_gt 0.0688
_refine_ls_shift/su_max 0.000
_refine_ls_shift/su_mean 0.000
_refine_ls_structure_factor_coef Fsqd
_refine_ls_weighting_details 'calc w = 1/[\s^2^(Fo^2^)+(0.0580P)^2^+13.9544P] where P=(Fo^2^+2Fc^2^)/3'
_refine_ls_weighting_scheme calc
_refine_ls_wR_factor_gt 0.1523
_refine_ls_wR_factor_ref 0.1746
_reflns_number_gt 2072
_reflns_number_total 3430
_reflns_threshold_expression I>2\s(I)
_cod_data_source_file su2373.cif
_cod_data_source_block I
_cod_original_cell_volume 1673.4(6)
_cod_original_sg_symbol_H-M 'P 21/c'
_cod_database_code 2234006
_cod_database_fobs_code 2234006

loop_
_symmetry_equiv_pos_as_xyz
'x, y, z'
'-x, y+1/2, -z+1/2'
'-x, -y, -z'
'x, -y-1/2, z-1/2'

loop_
_atom_site_type_symbol
_atom_site_label
_atom_site_fract_x
_atom_site_fract_y
_atom_site_fract_z
_atom_site_U_iso_or_equiv
_atom_site_adp_type
_atom_site_calc_flag
_atom_site_refinement_flags
_atom_site_occupancy
_atom_site_symmetry_multiplicity
I I1 0.35741(6) 0.46000(8) 0.09441(9) 0.0923(4) Uani d . 1 1
I I2 0.26264(6) 0.40585(9) 0.65569(12) 0.0979(4) Uani d . 1 1
N N1 0.6613(5) 0.2920(6) 0.4785(7) 0.0399(17) Uani d . 1 1
N N2 0.7486(5) 0.2539(6) 0.5352(7) 0.0410(17) Uani d D 1 1
O O1 0.5439(5) 0.3715(6) 0.2693(6) 0.0589(18) Uani d . 1 1
H H1 0.5930 0.3439 0.3106 0.088 Uiso calc R 1 1
O O2 0.7851(4) 0.2492(7) 0.3260(6) 0.0599(19) Uani d . 1 1
C C1 0.5105(6) 0.3476(7) 0.4956(10) 0.044(2) Uani d . 1 1
C C2 0.4846(6) 0.3768(7) 0.3551(9) 0.045(2) Uani d . 1 1
C C3 0.3942(7) 0.4123(9) 0.3033(11) 0.059(3) Uani d . 1 1
C C4 0.3331(7) 0.4219(8) 0.3891(13) 0.066(3) Uani d . 1 1
H H4 0.2733 0.4478 0.3532 0.080 Uiso calc R 1 1
C C5 0.3581(6) 0.3939(9) 0.5277(13) 0.061(3) Uani d . 1 1
C C6 0.4465(6) 0.3558(8) 0.5815(11) 0.055(2) Uani d . 1 1
H H6 0.4636 0.3355 0.6747 0.066 Uiso calc R 1 1
C C7 0.6045(6) 0.3093(7) 0.5559(9) 0.043(2) Uani d . 1 1
H H7 0.6225 0.2976 0.6512 0.052 Uiso calc R 1 1
C C8 0.8065(6) 0.2322(7) 0.4513(8) 0.039(2) Uani d . 1 1
C C9 0.8987(6) 0.1848(7) 0.5190(8) 0.0377(19) Uani d . 1 1
C C10 0.9737(7) 0.2119(9) 0.4621(11) 0.059(3) Uani d . 1 1
H H10 0.9661 0.2599 0.3855 0.070 Uiso calc R 1 1
C C11 1.0589(8) 0.1685(11) 0.5179(14) 0.075(3) Uani d . 1 1
H H11 1.1091 0.1863 0.4787 0.090 Uiso calc R 1 1
C C12 1.0708(7) 0.0988(11) 0.6311(12) 0.072(3) Uani d . 1 1
H H12 1.1297 0.0711 0.6691 0.086 Uiso calc R 1 1
C C13 0.9977(8) 0.0684(10) 0.6908(10) 0.067(3) Uani d . 1 1
C C14 0.9116(7) 0.1147(8) 0.6307(9) 0.049(2) Uani d . 1 1
H H14 0.8610 0.0968 0.6689 0.059 Uiso calc R 1 1
C C15 1.0119(11) -0.0117(13) 0.8132(13) 0.108(5) Uani d . 1 1
H H15A 1.0718 0.0011 0.8714 0.162 Uiso calc R 1 1
H H15B 1.0078 -0.0888 0.7805 0.162 Uiso calc R 1 1
H H15C 0.9650 0.0015 0.8656 0.162 Uiso calc R 1 1
H H2 0.767(4) 0.239(6) 0.626(2) 0.018(17) Uiso d D 1 1

loop_
_atom_site_aniso_label
_atom_site_aniso_U_11
_atom_site_aniso_U_22
_atom_site_aniso_U_33
_atom_site_aniso_U_12
_atom_site_aniso_U_13
_atom_site_aniso_U_23
I1 0.0839(6) 0.0968(7) 0.0776(6) 0.0291(5) -0.0248(4) 0.0073(5)
I2 0.0542(5) 0.1061(8) 0.1439(9) -0.0029(5) 0.0449(5) -0.0132(6)
N1 0.037(4) 0.044(4) 0.036(4) 0.009(3) 0.001(3) 0.002(3)
N2 0.041(4) 0.056(5) 0.024(3) 0.010(3) 0.002(3) 0.001(3)
O1 0.054(4) 0.072(5) 0.044(4) 0.016(4) -0.005(3) 0.002(3)
O2 0.058(4) 0.101(5) 0.023(3) 0.011(4) 0.014(3) 0.005(3)
C1 0.039(5) 0.033(4) 0.058(6) -0.001(4) 0.003(4) -0.008(4)
C2 0.044(5) 0.040(5) 0.046(5) 0.006(4) -0.002(4) -0.013(4)
C3 0.061(6) 0.053(6) 0.056(6) 0.008(5) -0.007(5) -0.012(5)
C4 0.043(6) 0.045(6) 0.101(9) 0.005(5) -0.008(6) -0.015(6)
C5 0.035(5) 0.053(6) 0.093(8) -0.007(5) 0.008(5) -0.013(6)
C6 0.044(5) 0.049(6) 0.071(7) 0.000(5) 0.012(5) -0.007(5)
C7 0.044(5) 0.044(5) 0.041(5) 0.006(4) 0.007(4) -0.004(4)
C8 0.045(5) 0.049(5) 0.020(4) -0.001(4) 0.006(3) -0.002(3)
C9 0.040(5) 0.045(5) 0.027(4) 0.003(4) 0.006(3) -0.006(4)
C10 0.052(6) 0.058(6) 0.064(6) 0.002(5) 0.007(5) 0.000(5)
C11 0.049(7) 0.090(9) 0.091(9) -0.008(6) 0.028(6) -0.011(7)
C12 0.039(6) 0.101(9) 0.070(8) 0.017(6) 0.000(5) -0.025(7)
C13 0.074(8) 0.078(8) 0.042(5) 0.027(6) -0.008(5) -0.002(5)
C14 0.051(5) 0.065(6) 0.032(5) 0.015(5) 0.009(4) -0.008(4)
C15 0.114(11) 0.133(13) 0.069(8) 0.070(10) 0.001(8) 0.016(8)

loop_
_atom_type_symbol
_atom_type_description
_atom_type_scat_dispersion_real
_atom_type_scat_dispersion_imag
_atom_type_scat_source
C C 0.0033 0.0016 'International Tables Vol C Tables 4.2.6.8 and 6.1.1.4'
H H 0.0000 0.0000 'International Tables Vol C Tables 4.2.6.8 and 6.1.1.4'
N N 0.0061 0.0033 'International Tables Vol C Tables 4.2.6.8 and 6.1.1.4'
O O 0.0106 0.0060 'International Tables Vol C Tables 4.2.6.8 and 6.1.1.4'
I I -0.4742 1.8119 'International Tables Vol C Tables 4.2.6.8 and 6.1.1.4'

loop_
_geom_angle_atom_site_label_1
_geom_angle_atom_site_label_2
_geom_angle_atom_site_label_3
_geom_angle
C7 N1 N2 119.7(7)
C8 N2 N1 118.8(6)
C8 N2 H2 119(4)
N1 N2 H2 123(4)
C2 O1 H1 109.5
C2 C1 C6 120.2(8)
C2 C1 C7 121.0(8)
C6 C1 C7 118.8(8)
O1 C2 C3 119.2(8)
O1 C2 C1 122.2(8)
C3 C2 C1 118.5(9)
C4 C3 C2 120.5(10)
C4 C3 I1 121.2(8)
C2 C3 I1 118.1(8)
C3 C4 C5 121.3(10)
C3 C4 H4 119.3
C5 C4 H4 119.3
C6 C5 C4 119.6(10)
C6 C5 I2 119.8(9)
C4 C5 I2 120.6(8)
C5 C6 C1 119.8(10)
C5 C6 H6 120.1
C1 C6 H6 120.1
N1 C7 C1 120.0(8)
N1 C7 H7 120.0
C1 C7 H7 120.0
O2 C8 N2 122.1(8)
O2 C8 C9 121.9(8)
N2 C8 C9 116.1(6)
C14 C9 C10 118.9(8)
C14 C9 C8 123.2(8)
C10 C9 C8 117.9(8)
C11 C10 C9 120.1(10)
C11 C10 H10 119.9
C9 C10 H10 119.9
C10 C11 C12 120.3(11)
C10 C11 H11 119.9
C12 C11 H11 119.9
C11 C12 C13 121.7(10)
C11 C12 H12 119.2
C13 C12 H12 119.2
C12 C13 C14 116.4(10)
C12 C13 C15 120.8(11)
C14 C13 C15 122.8(11)
C9 C14 C13 122.7(10)
C9 C14 H14 118.6
C13 C14 H14 118.6
C13 C15 H15A 109.5
C13 C15 H15B 109.5
H15A C15 H15B 109.5
C13 C15 H15C 109.5
H15A C15 H15C 109.5
H15B C15 H15C 109.5

loop_
_geom_bond_atom_site_label_1
_geom_bond_atom_site_label_2
_geom_bond_distance
I1 C3 2.090(10)
I2 C5 2.085(11)
N1 C7 1.264(10)
N1 N2 1.368(9)
N2 C8 1.334(10)
N2 H2 0.897(10)
O1 C2 1.341(11)
O1 H1 0.8200
O2 C8 1.224(9)
C1 C2 1.399(12)
C1 C6 1.399(13)
C1 C7 1.461(12)
C2 C3 1.390(13)
C3 C4 1.365(15)
C4 C5 1.377(16)
C4 H4 0.9300
C5 C6 1.377(13)
C6 H6 0.9300
C7 H7 0.9300
C8 C9 1.493(11)
C9 C14 1.356(12)
C9 C10 1.381(13)
C10 C11 1.362(15)
C10 H10 0.9300
C11 C12 1.365(17)
C11 H11 0.9300
C12 C13 1.381(16)
C12 H12 0.9300
C13 C14 1.395(13)
C13 C15 1.510(16)
C14 H14 0.9300
C15 H15A 0.9600
C15 H15B 0.9600
C15 H15C 0.9600

loop_
_geom_hbond_atom_site_label_D
_geom_hbond_atom_site_label_H
_geom_hbond_atom_site_label_A
_geom_hbond_site_symmetry_A
_geom_hbond_distance_DH
_geom_hbond_distance_HA
_geom_hbond_distance_DA
_geom_hbond_angle_DHA
O1 H1 N1 . 0.82 1.85 2.572(8) 146
N2 H2 O2 4_566 0.897(10) 1.93(2) 2.800(9) 162(6)

loop_
_cod_related_entry_id
_cod_related_entry_database
_cod_related_entry_code
1 ChemSpider 30657548
